data_4304771
loop_
_publ_author_name
'Nguyen Hung Huy'
'Jacqueline Grewe'
'Jennifer Schroer'
'Bernd Kuhn'
'Ulrich Abram'

_publ_contact_author
;
      Ulrich Abram
      Free University of Berlin     
      Institute of Chemistry             
      Fabeckstrasse 34-36                     
      D-14195 Berlin         
      Germany                          
;
_publ_contact_author_email abram@chemie.fu-berlin.de
_publ_contact_author_fax '0049 (0)30 838 52676'
_publ_contact_author_phone '0049 (0)30 838 54002'
_publ_section_title
;
Rhenium and Technetium Complexes with Tridentate
N-[(N",N"-Dialkylamino)(thiocarbonyl)]-N'-substituted Benzamidine 
Ligands
;
_journal_name_full 'Inorganic Chemistry'
_journal_page_first 5136
_journal_page_last 5144
_journal_paper_doi 10.1021/ic702344s
_journal_volume 47
_journal_year 2008
_chemical_formula_moiety 'C18 H19 Cl N3 O2 S Tc'
_chemical_formula_sum 'C18 H19 Cl N3 O2 S Tc'
_chemical_formula_weight 474.87
_chemical_name_common '[TcOCl(Et2tcbPhO)]'
_chemical_name_systematic
;
 Chloro(N-(N',N'-diethylaminothiocarbonyl)
-N'-(2-hydroxyphenyl)benzamidinato)oxotechnetium(V)
;
_space_group_IT_number 14
_symmetry_cell_setting monoclinic
_symmetry_space_group_name_Hall '-P 2yn'
_symmetry_space_group_name_H-M 'P 1 21/n 1'
_atom_sites_solution_hydrogens geom
_atom_sites_solution_primary heavy
_atom_sites_solution_secondary difmap
_audit_creation_method SHELXL-97
_cell_angle_alpha 90.00
_cell_angle_beta 93.062(10)
_cell_angle_gamma 90.00
_cell_formula_units_Z 4
_cell_length_a 11.4060(10)
_cell_length_b 12.8783(10)
_cell_length_c 13.0067(10)
_cell_measurement_reflns_used 5541
_cell_measurement_temperature 200(2)
_cell_measurement_theta_max 29.51
_cell_measurement_theta_min 2.39
_cell_volume 1907.8(3)
_computing_cell_refinement 'STOE X-AREA'
_computing_data_collection 'STOE X-AREA'
_computing_data_reduction 'STOE X-RED'
_computing_molecular_graphics ORTEP3
_computing_publication_material 'SHELXL-97 (Sheldrick, 1997)'
_computing_structure_refinement 'SHELXL-97 (Sheldrick, 1997)'
_computing_structure_solution 'SHELXS-97 (Sheldrick, 1997)'
_diffrn_ambient_temperature 200(2)
_diffrn_detector_area_resol_mean 6.67
_diffrn_measured_fraction_theta_full 0.975
_diffrn_measured_fraction_theta_max 0.975
_diffrn_measurement_device_type 'STOE IPDS 2T'
_diffrn_measurement_method 'rotation method'
_diffrn_radiation_monochromator graphite
_diffrn_radiation_source 'fine-focus sealed tube'
_diffrn_radiation_type MoK\a
_diffrn_radiation_wavelength 0.71073
_diffrn_reflns_av_R_equivalents 0.0766
_diffrn_reflns_av_sigmaI/netI 0.1166
_diffrn_reflns_limit_h_max 14
_diffrn_reflns_limit_h_min -15
_diffrn_reflns_limit_k_max 15
_diffrn_reflns_limit_k_min -17
_diffrn_reflns_limit_l_max 17
_diffrn_reflns_limit_l_min -14
_diffrn_reflns_number 9486
_diffrn_reflns_theta_full 29.22
_diffrn_reflns_theta_max 29.22
_diffrn_reflns_theta_min 2.23
_diffrn_standards_decay_% 0.1
_exptl_absorpt_coefficient_mu 1.022
_exptl_absorpt_correction_type none
_exptl_crystal_colour black
_exptl_crystal_density_diffrn 1.653
_exptl_crystal_density_method 'not measured'
_exptl_crystal_description plate
_exptl_crystal_F_000 960
_exptl_crystal_size_max 0.200
_exptl_crystal_size_mid 0.163
_exptl_crystal_size_min 0.090
_refine_diff_density_max 1.069
_refine_diff_density_min -1.845
_refine_diff_density_rms 0.292
_refine_ls_extinction_method none
_refine_ls_goodness_of_fit_ref 0.954
_refine_ls_hydrogen_treatment 'riding model'
_refine_ls_matrix_type full
_refine_ls_number_parameters 235
_refine_ls_number_reflns 5054
_refine_ls_number_restraints 0
_refine_ls_restrained_S_all 0.954
_refine_ls_R_factor_all 0.1102
_refine_ls_R_factor_gt 0.0502
_refine_ls_shift/su_max 0.000
_refine_ls_shift/su_mean 0.000
_refine_ls_structure_factor_coef Fsqd
_refine_ls_weighting_details 'calc w=1/[\s^2^(Fo^2^)+(0.1034P)^2^+0.0000P] where P=(Fo^2^+2Fc^2^)/3'
_refine_ls_weighting_scheme calc
_refine_ls_wR_factor_gt 0.1219
_refine_ls_wR_factor_ref 0.1882
_reflns_number_gt 2911
_reflns_number_total 5054
_reflns_threshold_expression >2sigma(I)
_cod_data_source_file ic702344s-file010_3.cif
_cod_data_source_block uatcnph
_cod_depositor_comments
;
The following automatic conversions were performed:

'_atom_sites_solution_primary' value 'heavy atom' was changed to
'heavy'.

Automatic conversion script
Id: cif_fix_values 6452 2018-10-05 10:23:21Z andrius 
;
_cod_original_sg_symbol_H-M 'P 21/n'
_cod_database_code 4304771

loop_
_symmetry_equiv_pos_as_xyz
'x, y, z'
'-x+1/2, y+1/2, -z+1/2'
'-x, -y, -z'
'x-1/2, -y-1/2, z-1/2'

loop_
_atom_site_label
_atom_site_type_symbol
_atom_site_fract_x
_atom_site_fract_y
_atom_site_fract_z
_atom_site_U_iso_or_equiv
_atom_site_adp_type
_atom_site_occupancy
_atom_site_symmetry_multiplicity
_atom_site_calc_flag
_atom_site_refinement_flags
_atom_site_disorder_assembly
_atom_site_disorder_group
Tc Tc 0.19829(4) 0.15689(4) 0.44409(5) 0.02548(17) Uani 1 1 d . . .
O10 O 0.1662(4) 0.1096(4) 0.5564(4) 0.0374(12) Uani 1 1 d . . .
Cl Cl 0.19840(15) 0.33850(14) 0.46251(14) 0.0363(4) Uani 1 1 d . . .
S1 S 0.39682(14) 0.18189(14) 0.43564(16) 0.0335(4) Uani 1 1 d . . .
C2 C 0.4538(6) 0.0671(6) 0.3847(6) 0.0330(16) Uani 1 1 d . . .
N3 N 0.4002(4) -0.0258(5) 0.3895(5) 0.0290(12) Uani 1 1 d . . .
C4 C 0.2875(5) -0.0427(5) 0.3776(6) 0.0283(14) Uani 1 1 d . . .
N5 N 0.2053(4) 0.0336(4) 0.3522(4) 0.0212(10) Uani 1 1 d . . .
C31 C 0.2490(5) -0.1503(5) 0.3960(5) 0.0231(12) Uani 1 1 d . . .
C32 C 0.3261(6) -0.2325(5) 0.3800(6) 0.0295(15) Uani 1 1 d . . .
H32 H 0.3978 -0.2196 0.3517 0.035 Uiso 1 1 calc R . .
C33 C 0.2963(6) -0.3324(6) 0.4061(6) 0.0348(16) Uani 1 1 d . . .
H33 H 0.3469 -0.3872 0.3940 0.042 Uiso 1 1 calc R . .
C34 C 0.1891(7) -0.3507(6) 0.4510(6) 0.0372(16) Uani 1 1 d . . .
H34 H 0.1689 -0.4177 0.4700 0.045 Uiso 1 1 calc R . .
C35 C 0.1134(6) -0.2688(6) 0.4669(6) 0.0317(15) Uani 1 1 d . . .
H35 H 0.0426 -0.2810 0.4971 0.038 Uiso 1 1 calc R . .
C36 C 0.1421(5) -0.1704(5) 0.4385(5) 0.0282(14) Uani 1 1 d . . .
H36 H 0.0896 -0.1163 0.4476 0.034 Uiso 1 1 calc R . .
N6 N 0.5584(5) 0.0695(5) 0.3458(5) 0.0328(14) Uani 1 1 d . . .
C41 C 0.6058(6) -0.0254(6) 0.2955(7) 0.0417(19) Uani 1 1 d . . .
H41A H 0.6898 -0.0172 0.2899 0.050 Uiso 1 1 calc R . .
H41B H 0.5935 -0.0851 0.3390 0.050 Uiso 1 1 calc R . .
C42 C 0.5515(8) -0.0455(8) 0.1930(8) 0.055(2) Uani 1 1 d . . .
H42A H 0.5848 -0.1071 0.1651 0.082 Uiso 1 1 calc R . .
H42B H 0.5654 0.0124 0.1488 0.082 Uiso 1 1 calc R . .
H42C H 0.4684 -0.0549 0.1979 0.082 Uiso 1 1 calc R . .
C43 C 0.6336(6) 0.1655(6) 0.3467(6) 0.0362(16) Uani 1 1 d . . .
H43A H 0.7146 0.1468 0.3640 0.043 Uiso 1 1 calc R . .
H43B H 0.6083 0.2131 0.3989 0.043 Uiso 1 1 calc R . .
C44 C 0.6251(7) 0.2190(7) 0.2418(8) 0.047(2) Uani 1 1 d . . .
H44A H 0.6731 0.2803 0.2441 0.071 Uiso 1 1 calc R . .
H44B H 0.5449 0.2378 0.2248 0.071 Uiso 1 1 calc R . .
H44C H 0.6519 0.1724 0.1904 0.071 Uiso 1 1 calc R . .
C51 C 0.1051(5) 0.0170(5) 0.2828(5) 0.0248(13) Uani 1 1 d . . .
C52 C 0.0859(6) -0.0602(5) 0.2138(5) 0.0261(13) Uani 1 1 d . . .
H52 H 0.1367 -0.1166 0.2118 0.031 Uiso 1 1 calc R . .
C53 C -0.0122(7) -0.0533(6) 0.1455(7) 0.0409(19) Uani 1 1 d . . .
H53 H -0.0264 -0.1053 0.0968 0.049 Uiso 1 1 calc R . .
C54 C -0.0884(6) 0.0293(6) 0.1491(7) 0.0395(18) Uani 1 1 d . . .
H54 H -0.1543 0.0314 0.1038 0.047 Uiso 1 1 calc R . .
C55 C -0.0686(6) 0.1094(6) 0.2189(6) 0.0313(15) Uani 1 1 d . . .
H55 H -0.1195 0.1657 0.2207 0.038 Uiso 1 1 calc R . .
C56 C 0.0301(5) 0.1028(5) 0.2862(6) 0.0292(15) Uani 1 1 d . . .
O57 O 0.0620(4) 0.1830(4) 0.3515(4) 0.0309(11) Uani 1 1 d . . .

loop_
_atom_site_aniso_label
_atom_site_aniso_U_11
_atom_site_aniso_U_22
_atom_site_aniso_U_33
_atom_site_aniso_U_23
_atom_site_aniso_U_13
_atom_site_aniso_U_12
Tc 0.0210(2) 0.0285(3) 0.0272(3) -0.0013(3) 0.00381(17) 0.0019(2)
O10 0.032(2) 0.043(3) 0.037(3) 0.004(2) 0.006(2) 0.002(2)
Cl 0.0347(8) 0.0310(8) 0.0435(11) -0.0058(8) 0.0043(7) -0.0012(7)
S1 0.0232(7) 0.0327(9) 0.0450(11) -0.0032(8) 0.0048(7) -0.0012(6)
C2 0.021(3) 0.032(4) 0.046(5) 0.002(3) 0.003(3) 0.000(2)
N3 0.019(2) 0.036(3) 0.032(3) 0.005(3) 0.001(2) 0.004(2)
C4 0.022(3) 0.026(3) 0.038(4) -0.004(3) 0.009(3) 0.002(2)
N5 0.024(2) 0.028(3) 0.011(2) 0.002(2) -0.0015(19) 0.003(2)
C31 0.021(3) 0.028(3) 0.021(3) 0.006(3) 0.002(2) 0.004(2)
C32 0.028(3) 0.026(3) 0.035(4) -0.002(3) 0.009(3) 0.003(2)
C33 0.040(4) 0.027(4) 0.037(4) -0.002(3) 0.003(3) 0.010(3)
C34 0.043(4) 0.027(3) 0.043(4) 0.006(4) 0.006(3) -0.002(3)
C35 0.030(3) 0.041(4) 0.025(4) 0.003(3) 0.006(3) 0.001(3)
C36 0.026(3) 0.031(4) 0.027(3) 0.001(3) 0.004(2) 0.002(3)
N6 0.022(3) 0.042(3) 0.034(4) -0.005(3) 0.003(2) -0.001(2)
C41 0.026(3) 0.044(4) 0.055(5) 0.007(4) 0.006(3) 0.003(3)
C42 0.056(5) 0.053(5) 0.057(6) -0.010(5) 0.014(4) -0.001(4)
C43 0.025(3) 0.048(4) 0.036(4) -0.004(4) 0.005(3) -0.008(3)
C44 0.039(4) 0.050(5) 0.054(6) 0.000(4) 0.006(4) -0.001(4)
C51 0.020(3) 0.023(3) 0.031(4) 0.006(3) 0.002(2) 0.001(2)
C52 0.035(3) 0.025(3) 0.019(3) 0.006(3) 0.003(3) 0.000(2)
C53 0.046(4) 0.030(4) 0.045(5) 0.004(3) -0.012(4) 0.000(3)
C54 0.031(3) 0.040(4) 0.046(5) 0.005(4) -0.007(3) -0.003(3)
C55 0.024(3) 0.040(4) 0.030(4) 0.002(3) 0.000(3) 0.001(3)
C56 0.025(3) 0.025(3) 0.038(4) 0.007(3) 0.002(3) -0.002(2)
O57 0.023(2) 0.033(3) 0.037(3) -0.003(2) -0.0013(19) 0.0076(17)

loop_
_atom_type_symbol
_atom_type_description
_atom_type_scat_dispersion_real
_atom_type_scat_dispersion_imag
_atom_type_scat_source
C C 0.0033 0.0016 'International Tables Vol C Tables 4.2.6.8 and 6.1.1.4'
H H 0.0000 0.0000 'International Tables Vol C Tables 4.2.6.8 and 6.1.1.4'
N N 0.0061 0.0033 'International Tables Vol C Tables 4.2.6.8 and 6.1.1.4'
O O 0.0106 0.0060 'International Tables Vol C Tables 4.2.6.8 and 6.1.1.4'
S S 0.1246 0.1234 'International Tables Vol C Tables 4.2.6.8 and 6.1.1.4'
Cl Cl 0.1484 0.1585 'International Tables Vol C Tables 4.2.6.8 and 6.1.1.4'
Tc Tc -1.4390 0.7593 'International Tables Vol C Tables 4.2.6.8 and 6.1.1.4'

loop_
_geom_angle_atom_site_label_1
_geom_angle_atom_site_label_2
_geom_angle_atom_site_label_3
_geom_angle
_geom_angle_site_symmetry_1
_geom_angle_site_symmetry_3
_geom_angle_publ_flag
O10 Tc O57 114.0(2) . . ?
O10 Tc N5 104.8(2) . . ?
O57 Tc N5 79.78(19) . . ?
O10 Tc S1 111.24(18) . . ?
O57 Tc S1 134.77(17) . . ?
N5 Tc S1 90.68(15) . . ?
O10 Tc Cl 106.1(2) . . ?
O57 Tc Cl 83.52(15) . . ?
N5 Tc Cl 148.70(16) . . ?
S1 Tc Cl 82.54(6) . . ?
C2 S1 Tc 106.6(2) . . ?
N6 C2 N3 117.4(6) . . ?
N6 C2 S1 119.0(5) . . ?
N3 C2 S1 123.5(5) . . ?
C4 N3 C2 126.1(6) . . ?
N3 C4 N5 124.0(6) . . ?
N3 C4 C31 115.9(6) . . ?
N5 C4 C31 120.0(5) . . ?
C4 N5 C51 123.4(5) . . ?
C4 N5 Tc 118.1(4) . . ?
C51 N5 Tc 116.2(4) . . ?
C36 C31 C32 119.3(6) . . ?
C36 C31 C4 120.9(6) . . ?
C32 C31 C4 119.4(6) . . ?
C33 C32 C31 120.4(6) . . ?
C32 C33 C34 119.4(6) . . ?
C35 C34 C33 119.9(7) . . ?
C36 C35 C34 120.4(7) . . ?
C35 C36 C31 120.6(6) . . ?
C2 N6 C41 120.2(6) . . ?
C2 N6 C43 122.8(6) . . ?
C41 N6 C43 117.0(6) . . ?
C42 C41 N6 113.3(7) . . ?
N6 C43 C44 110.8(6) . . ?
C52 C51 C56 121.7(6) . . ?
C52 C51 N5 128.6(6) . . ?
C56 C51 N5 109.2(6) . . ?
C51 C52 C53 118.2(6) . . ?
C54 C53 C52 121.0(7) . . ?
C53 C54 C55 121.1(7) . . ?
C54 C55 C56 117.7(7) . . ?
O57 C56 C55 121.5(6) . . ?
O57 C56 C51 118.1(6) . . ?
C55 C56 C51 120.2(7) . . ?
C56 O57 Tc 115.5(4) . . ?

loop_
_geom_bond_atom_site_label_1
_geom_bond_atom_site_label_2
_geom_bond_distance
_geom_bond_site_symmetry_2
_geom_bond_publ_flag
Tc O10 1.642(6) . ?
Tc O57 1.944(4) . ?
Tc N5 1.991(5) . ?
Tc S1 2.2957(17) . ?
Tc Cl 2.3511(19) . ?
S1 C2 1.758(8) . ?
C2 N6 1.321(9) . ?
C2 N3 1.347(9) . ?
N3 C4 1.304(8) . ?
C4 N5 1.386(8) . ?
C4 C31 1.477(9) . ?
N5 C51 1.435(7) . ?
C31 C36 1.389(9) . ?
C31 C32 1.399(9) . ?
C32 C33 1.378(10) . ?
C33 C34 1.403(11) . ?
C34 C35 1.385(10) . ?
C35 C36 1.366(10) . ?
N6 C41 1.501(10) . ?
N6 C43 1.505(9) . ?
C41 C42 1.462(13) . ?
C43 C44 1.527(12) . ?
C51 C52 1.350(9) . ?
C51 C56 1.400(9) . ?
C52 C53 1.393(9) . ?
C53 C54 1.376(11) . ?
C54 C55 1.385(11) . ?
C55 C56 1.391(9) . ?
C56 O57 1.374(9) . ?
